data_7240829
loop_
_publ_author_name
'Sun, Ou'
'Chen, Peng'
'Li, Hongfeng'
'Gao, Ting'
'Yan, Pengfei'

_publ_section_title
;
 Wheel-like {Ln6} luminescent lanthanide complexes covering visible and
 near-infrared domains
;
_journal_name_full CrystEngComm
_journal_paper_doi 10.1039/D0CE00652A
_journal_year 2020
_chemical_formula_sum 'C122 H96 Eu6 N22 O42'
_chemical_formula_weight 3453.96
_space_group_crystal_system monoclinic
_space_group_IT_number 14
_space_group_name_Hall '-P 2ybc'
_space_group_name_H-M_alt 'P 1 21/c 1'
_atom_sites_solution_hydrogens geom
_audit_creation_method SHELXL-2018/3
_audit_update_record
;
2020-05-20 deposited with the CCDC.	2020-07-06 downloaded from the CCDC.
;
_cell_angle_alpha 90
_cell_angle_beta 104.0710(10)
_cell_angle_gamma 90
_cell_formula_units_Z 2
_cell_length_a 14.5204(11)
_cell_length_b 18.1195(13)
_cell_length_c 26.1720(19)
_cell_measurement_reflns_used 9980
_cell_measurement_temperature 296(2)
_cell_measurement_theta_max 23.8922
_cell_measurement_theta_min 2.3869
_cell_volume 6679.3(8)
_computing_cell_refinement 'CrysAlis PRO (Agilent, 2011)'
_computing_data_collection 'CrysAlis PRO (Agilent, 2011)'
_computing_data_reduction 'CrysAlis PRO (Agilent, 2011)'
_computing_molecular_graphics 'Bruker SHELXTL'
_computing_publication_material 'Bruker SHELXTL'
_computing_structure_refinement 'SHELXL-2018/3 (Sheldrick, 2018)'
_computing_structure_solution 'SHELXL-2018/3 (Sheldrick, 2018)'
_diffrn_ambient_temperature 296(2)
_diffrn_detector_area_resol_mean 'phi and omega scans'
_diffrn_measured_fraction_theta_full 0.997
_diffrn_measured_fraction_theta_max 0.997
_diffrn_measurement_device_type graphite
_diffrn_measurement_method 'Xcalibur, Eos'
_diffrn_radiation_type MoK\a
_diffrn_radiation_wavelength 0.71073
_diffrn_reflns_av_R_equivalents 0.0433
_diffrn_reflns_av_unetI/netI 0.0415
_diffrn_reflns_Laue_measured_fraction_full 0.997
_diffrn_reflns_Laue_measured_fraction_max 0.997
_diffrn_reflns_limit_h_max 16
_diffrn_reflns_limit_h_min -16
_diffrn_reflns_limit_k_max 20
_diffrn_reflns_limit_k_min -20
_diffrn_reflns_limit_l_max 29
_diffrn_reflns_limit_l_min -29
_diffrn_reflns_number 40257
_diffrn_reflns_point_group_measured_fraction_full 0.997
_diffrn_reflns_point_group_measured_fraction_max 0.997
_diffrn_reflns_theta_full 23.989
_diffrn_reflns_theta_max 23.989
_diffrn_reflns_theta_min 2.191
_diffrn_source 'Enhance (Mo) X-ray Source'
_exptl_absorpt_coefficient_mu 2.864
_exptl_absorpt_correction_type none
_exptl_crystal_colour yellow
_exptl_crystal_density_diffrn 1.717
_exptl_crystal_description block
_exptl_crystal_F_000 3392
_exptl_crystal_size_max 0.1
_exptl_crystal_size_mid 0.1
_exptl_crystal_size_min 0.1
_refine_diff_density_max 1.096
_refine_diff_density_min -0.536
_refine_diff_density_rms 0.103
_refine_ls_extinction_method none
_refine_ls_goodness_of_fit_ref 1.077
_refine_ls_hydrogen_treatment constr
_refine_ls_matrix_type full
_refine_ls_number_parameters 851
_refine_ls_number_reflns 10439
_refine_ls_number_restraints 90
_refine_ls_restrained_S_all 1.077
_refine_ls_R_factor_all 0.0557
_refine_ls_R_factor_gt 0.0354
_refine_ls_shift/su_max 0.005
_refine_ls_shift/su_mean 0.000
_refine_ls_structure_factor_coef Fsqd
_refine_ls_weighting_details 'w=1/[\s^2^(Fo^2^)+(0.0361P)^2^+9.8404P] where P=(Fo^2^+2Fc^2^)/3'
_refine_ls_weighting_scheme calc
_refine_ls_wR_factor_gt 0.0757
_refine_ls_wR_factor_ref 0.0838
_reflns_Friedel_coverage 0.000
_reflns_number_gt 8042
_reflns_number_total 10439
_reflns_threshold_expression 'I > 2\s(I)'
_cod_data_source_file d0ce00652a2.cif
_cod_data_source_block c_sq_sq
_cod_original_sg_symbol_H-M 'P 21/c'
_cod_database_code 7240829
_shelx_shelxl_version_number 2018/3
_shelx_space_group_comment
;
The symmetry employed for this shelxl refinement is uniquely defined
by the following loop, which should always be used as a source of
symmetry information in preference to the above space-group names.
They are only intended as comments.
;

loop_
_space_group_symop_operation_xyz
'x, y, z'
'-x, y+1/2, -z+1/2'
'-x, -y, -z'
'x, -y-1/2, z-1/2'

loop_
_atom_site_label
_atom_site_type_symbol
_atom_site_fract_x
_atom_site_fract_y
_atom_site_fract_z
_atom_site_U_iso_or_equiv
_atom_site_adp_type
_atom_site_occupancy
_atom_site_site_symmetry_order
_atom_site_calc_flag
_atom_site_refinement_flags_posn
_atom_site_refinement_flags_adp
_atom_site_refinement_flags_occupancy
_atom_site_disorder_assembly
_atom_site_disorder_group
Eu1 Eu 0.68062(2) 0.63408(2) 0.46805(2) 0.02783(9) Uani 1 1 d . . . . .
Eu2 Eu 0.39696(2) 0.63598(2) 0.39075(2) 0.02970(9) Uani 1 1 d . . . . .
Eu3 Eu 0.34330(2) 0.41197(2) 0.38081(2) 0.03014(9) Uani 1 1 d . . . . .
O4 O 0.6245(3) 0.5213(2) 0.41927(15) 0.0369(10) Uani 1 1 d . . . . .
O5 O 0.4669(3) 0.5074(2) 0.39417(15) 0.0336(9) Uani 1 1 d . . . . .
O6 O 0.5583(3) 0.6597(2) 0.38781(14) 0.0339(10) Uani 1 1 d . . . . .
O7 O 0.3225(3) 0.4626(2) 0.46597(14) 0.0320(9) Uani 1 1 d . . . . .
O8 O 0.6977(3) 0.6737(2) 0.55550(14) 0.0333(9) Uani 1 1 d . . . . .
O9 O 0.4886(3) 0.3511(2) 0.52408(15) 0.0335(10) Uani 1 1 d . . . . .
O16 O 0.4825(3) 0.3552(2) 0.43799(15) 0.0396(10) Uani 1 1 d . . . . .
O2 O 0.2899(3) 0.5345(2) 0.35642(15) 0.0389(10) Uani 1 1 d . . . . .
O3 O 0.3226(3) 0.5846(2) 0.45691(15) 0.0382(10) Uani 1 1 d . . . . .
O10 O 0.2537(3) 0.6875(2) 0.34156(17) 0.0463(11) Uani 1 1 d . . . . .
O21 O 0.7628(3) 0.6721(2) 0.40484(15) 0.0425(11) Uani 1 1 d . . . . .
O20 O 0.6659(3) 0.7670(2) 0.47705(17) 0.0486(12) Uani 1 1 d . . . . .
O19 O 0.4260(3) 0.6215(2) 0.30612(15) 0.0424(11) Uani 1 1 d . . . . .
O18 O 0.1763(3) 0.4252(2) 0.36222(16) 0.0428(11) Uani 1 1 d . . . . .
O17 O 0.2924(3) 0.2977(2) 0.33852(16) 0.0454(11) Uani 1 1 d . . . . .
N1 N 0.5771(3) 0.6526(3) 0.33946(18) 0.0345(12) Uani 1 1 d . . . . .
H1B H 0.633224 0.660689 0.335353 0.041 Uiso 1 1 calc R U . . .
N2 N 0.6466(3) 0.2664(3) 0.54059(19) 0.0368(12) Uani 1 1 d . . . . .
N3 N 0.1945(3) 0.5447(3) 0.3452(2) 0.0420(13) Uani 1 1 d . . . . .
H3A H 0.170198 0.587422 0.336202 0.050 Uiso 1 1 calc R U . . .
N4 N 0.6994(4) 0.7484(3) 0.5640(2) 0.0421(13) Uani 1 1 d . . . . .
H4A H 0.709665 0.765839 0.595447 0.051 Uiso 1 1 calc R U . . .
N9 N 0.1917(3) 0.4725(3) 0.52290(19) 0.0331(12) Uani 1 1 d . . . . .
N5 N 0.4871(4) 0.3888(3) 0.33617(19) 0.0398(13) Uani 1 1 d . . . . .
C57 C 0.2121(4) 0.5336(3) 0.4992(2) 0.0316(14) Uani 1 1 d . . . . .
C56 C 0.5990(4) 0.2796(3) 0.4908(2) 0.0347(14) Uani 1 1 d . . . . .
O15 O 0.6860(3) 0.6580(3) 0.27098(18) 0.0643(15) Uani 1 1 d . . . . .
H15B H 0.723529 0.681073 0.258193 0.096 Uiso 1 1 calc R U . . .
C55 C 0.5518(4) 0.4897(3) 0.3939(2) 0.0318(14) Uani 1 1 d . . . . .
C54 C 0.5651(4) 0.4265(3) 0.3594(2) 0.0359(15) Uani 1 1 d . . . . .
C53 C 0.2923(4) 0.5269(3) 0.4721(2) 0.0296(13) Uani 1 1 d . . . . .
N7 N 0.8543(3) 0.6920(3) 0.5056(2) 0.0409(13) Uani 1 1 d . . . . .
C52 C 0.5078(4) 0.6331(3) 0.2992(2) 0.0335(14) Uani 1 1 d . . . . .
N6 N 0.4074(4) 0.7711(3) 0.3558(2) 0.0433(13) Uani 1 1 d . . . . .
O14 O 0.8849(4) 0.7199(3) 0.3788(2) 0.0775(17) Uani 1 1 d . . . . .
C51 C 0.5170(4) 0.3333(3) 0.4835(2) 0.0345(14) Uani 1 1 d . . . . .
O13 O 0.1939(3) 0.2337(3) 0.27534(19) 0.0614(14) Uani 1 1 d . . . . .
N8 N 0.2815(4) 0.4153(3) 0.2779(2) 0.0586(17) Uani 1 1 d . . . . .
C50 C 0.1398(4) 0.4876(4) 0.3484(2) 0.0412(16) Uani 1 1 d . . . . .
C49 C 0.6851(5) 0.7924(4) 0.5234(3) 0.0485(18) Uani 1 1 d . . . . .
O12 O 0.0325(4) 0.6212(3) 0.3522(3) 0.093(2) Uani 1 1 d . . . . .
H12B H -0.004216 0.650848 0.360300 0.139 Uiso 1 1 calc R U . . .
C48 C 0.5244(4) 0.6250(3) 0.2455(2) 0.0365(15) Uani 1 1 d . . . . .
C47 C 0.1661(5) 0.5995(4) 0.5003(3) 0.0502(18) Uani 1 1 d . . . . .
H47A H 0.182050 0.640797 0.483209 0.060 Uiso 1 1 calc R U . . .
C46 C 0.7229(5) 0.2232(3) 0.5477(3) 0.0490(18) Uani 1 1 d . . . . .
H46A H 0.757181 0.213842 0.581962 0.059 Uiso 1 1 calc R U . . .
C45 C 0.4967(5) 0.3318(4) 0.3053(3) 0.057(2) Uani 1 1 d . . . . .
H45A H 0.442707 0.305859 0.288260 0.068 Uiso 1 1 calc R U . . .
C44 C 0.6105(5) 0.6378(4) 0.2324(2) 0.0441(16) Uani 1 1 d . . . . .
C43 C 0.6537(4) 0.4076(4) 0.3537(3) 0.0507(18) Uani 1 1 d . . . . .
H43A H 0.707040 0.434475 0.370522 0.061 Uiso 1 1 calc R U . . .
C42 C 0.8873(4) 0.7263(4) 0.4690(3) 0.0456(17) Uani 1 1 d . . . . .
C41 C 0.8407(5) 0.7063(4) 0.4131(3) 0.0475(18) Uani 1 1 d . . . . .
C40 C 0.3258(5) 0.8002(4) 0.3283(2) 0.0473(17) Uani 1 1 d . . . . .
C39 C 0.6255(5) 0.2499(4) 0.4484(3) 0.0506(18) Uani 1 1 d . . . . .
H39A H 0.590864 0.260431 0.414355 0.061 Uiso 1 1 calc R U . . .
C38 C 0.4834(5) 0.8145(4) 0.3652(3) 0.062(2) Uani 1 1 d . . . . .
H38A H 0.540780 0.795106 0.384312 0.075 Uiso 1 1 calc R U . . .
C37 C 0.0352(4) 0.4946(4) 0.3316(3) 0.0460(17) Uani 1 1 d . . . . .
C36 C 0.2398(5) 0.2892(4) 0.2929(3) 0.0492(18) Uani 1 1 d . . . . .
C35 C 0.3184(6) 0.8726(4) 0.3107(3) 0.070(2) Uani 1 1 d . . . . .
H35A H 0.260132 0.891936 0.292744 0.084 Uiso 1 1 calc R U . . .
C34 C 0.2416(5) 0.7497(4) 0.3175(3) 0.058(2) Uani 1 1 d . . . . .
C33 C 0.8971(4) 0.7051(4) 0.5565(3) 0.0533(19) Uani 1 1 d . . . . .
H33A H 0.877098 0.678634 0.582263 0.064 Uiso 1 1 calc R U . . .
C32 C 0.5393(7) 0.6092(4) 0.1428(3) 0.069(2) Uani 1 1 d . . . . .
H32A H 0.544348 0.604306 0.108168 0.082 Uiso 1 1 calc R U . . .
C31 C 0.1244(4) 0.4777(4) 0.5494(3) 0.0424(16) Uani 1 1 d . . . . .
H31A H 0.109651 0.436023 0.566603 0.051 Uiso 1 1 calc R U . . .
C30 C 0.9606(5) 0.7779(4) 0.4818(4) 0.071(2) Uani 1 1 d . . . . .
H30A H 0.982839 0.801550 0.455624 0.086 Uiso 1 1 calc R U . . .
C29 C -0.0154(5) 0.5593(4) 0.3328(3) 0.058(2) Uani 1 1 d . . . . .
O11 O 0.1683(4) 0.7690(4) 0.2866(3) 0.132(3) Uani 1 1 d . . . . .
C28 C 0.0754(5) 0.5424(4) 0.5526(3) 0.0539(19) Uani 1 1 d . . . . .
H28A H 0.029270 0.544129 0.571778 0.065 Uiso 1 1 calc R U . . .
C27 C 0.6172(6) 0.6290(4) 0.1807(3) 0.057(2) Uani 1 1 d . . . . .
H27A H 0.674964 0.636605 0.172074 0.068 Uiso 1 1 calc R U . . .
C26 C -0.0147(5) 0.4302(4) 0.3150(3) 0.061(2) Uani 1 1 d . . . . .
H26A H 0.018360 0.386178 0.315126 0.073 Uiso 1 1 calc R U . . .
C25 C 0.4465(5) 0.6050(4) 0.2054(3) 0.0535(19) Uani 1 1 d . . . . .
H25A H 0.388148 0.597114 0.213224 0.064 Uiso 1 1 calc R U . . .
C24 C 0.2403(6) 0.3524(4) 0.2559(3) 0.064(2) Uani 1 1 d . . . . .
C23 C 0.4540(6) 0.5965(5) 0.1542(3) 0.066(2) Uani 1 1 d . . . . .
H23A H 0.401643 0.582308 0.127864 0.080 Uiso 1 1 calc R U . . .
C22 C 0.6615(6) 0.3471(4) 0.3220(3) 0.064(2) Uani 1 1 d . . . . .
H22A H 0.720586 0.332737 0.317612 0.077 Uiso 1 1 calc R U . . .
C21 C 0.5832(6) 0.3099(4) 0.2979(3) 0.065(2) Uani 1 1 d . . . . .
H21A H 0.587299 0.269816 0.276422 0.078 Uiso 1 1 calc R U . . .
C20 C 0.0961(5) 0.6032(4) 0.5272(3) 0.062(2) Uani 1 1 d . . . . .
H20A H 0.063116 0.646973 0.528048 0.074 Uiso 1 1 calc R U . . .
C19 C 0.7535(5) 0.1918(4) 0.5069(3) 0.064(2) Uani 1 1 d . . . . .
H19A H 0.807373 0.162206 0.513492 0.076 Uiso 1 1 calc R U . . .
C18 C 0.7024(6) 0.2054(4) 0.4563(3) 0.068(2) Uani 1 1 d . . . . .
H18A H 0.720490 0.184156 0.427837 0.082 Uiso 1 1 calc R U . . .
C17 C 0.4822(7) 0.8869(4) 0.3483(4) 0.076(3) Uani 1 1 d . . . . .
H17A H 0.537182 0.915278 0.356102 0.091 Uiso 1 1 calc R U . . .
C16 C 0.9991(6) 0.7931(5) 0.5342(4) 0.077(3) Uani 1 1 d . . . . .
H16A H 1.045828 0.829028 0.543795 0.092 Uiso 1 1 calc R U . . .
C15 C -0.1148(5) 0.5593(5) 0.3164(3) 0.074(2) Uani 1 1 d . . . . .
H15A H -0.149044 0.602394 0.317564 0.089 Uiso 1 1 calc R U . . .
C14 C 0.9686(5) 0.7554(5) 0.5722(3) 0.072(2) Uani 1 1 d . . . . .
H14A H 0.995653 0.763658 0.607744 0.086 Uiso 1 1 calc R U . . .
C13 C 0.3996(7) 0.9153(4) 0.3204(3) 0.077(3) Uani 1 1 d . . . . .
H13A H 0.397175 0.963441 0.307757 0.092 Uiso 1 1 calc R U . . .
C12 C 0.2857(8) 0.4710(5) 0.2468(3) 0.113(4) Uani 1 1 d . . . . .
H12A H 0.311081 0.515252 0.261890 0.136 Uiso 1 1 calc R U . . .
C11 C 0.2088(9) 0.3436(6) 0.2023(3) 0.128(5) Uani 1 1 d . . . . .
H11A H 0.181605 0.299479 0.187881 0.153 Uiso 1 1 calc R U . . .
C10 C -0.1114(6) 0.4300(5) 0.2984(4) 0.085(3) Uani 1 1 d . . . . .
H10A H -0.143715 0.386342 0.287125 0.101 Uiso 1 1 calc R U . . .
C9 C -0.1607(6) 0.4947(6) 0.2984(4) 0.087(3) Uani 1 1 d . . . . .
H9A H -0.226407 0.494733 0.286078 0.105 Uiso 1 1 calc R U . . .
C8 C 0.2190(12) 0.4032(7) 0.1701(4) 0.188(8) Uani 1 1 d . . . . .
H8A H 0.201593 0.399016 0.133600 0.226 Uiso 1 1 calc R U . . .
C7 C 0.2552(12) 0.4675(7) 0.1938(4) 0.199(9) Uani 1 1 d . . . . .
H7A H 0.258755 0.509042 0.173480 0.239 Uiso 1 1 calc R U . . .
O1 O 0.7900(14) 0.8715(8) 0.6076(7) 0.110(7) Uani 0.5 1 d D U P A 1
H1C H 0.820883 0.898991 0.630295 0.165 Uiso 0.5 1 calc R U P A 1
C6 C 0.5873(11) 0.9879(8) 0.5025(6) 0.130(9) Uani 0.5 1 d G U P A 1
H6A H 0.540787 1.013925 0.478576 0.156 Uiso 0.5 1 calc R U P A 1
C5 C 0.5991(10) 0.9128(8) 0.4955(5) 0.105(8) Uani 0.5 1 d G U P A 1
H5A H 0.560438 0.888507 0.466856 0.126 Uiso 0.5 1 calc R U P A 1
C4 C 0.6687(10) 0.8739(6) 0.5312(6) 0.041(5) Uani 0.5 1 d G U P A 1
C3 C 0.7265(10) 0.9102(8) 0.5740(6) 0.072(8) Uani 0.5 1 d DG U P A 1
C2 C 0.7147(12) 0.9853(8) 0.5810(6) 0.083(7) Uani 0.5 1 d G U P A 1
H2A H 0.753367 1.009581 0.609606 0.100 Uiso 0.5 1 calc R U P A 1
C1 C 0.6451(13) 1.0242(6) 0.5453(7) 0.119(9) Uani 0.5 1 d G U P A 1
H1A H 0.637253 1.074463 0.549952 0.142 Uiso 0.5 1 calc R U P A 1
C6' C 0.7703(15) 0.9691(10) 0.6008(6) 0.122(9) Uani 0.5 1 d G U P A 2
H6'A H 0.801396 0.985330 0.634285 0.147 Uiso 0.5 1 calc R U P A 2
C5' C 0.7635(14) 0.8940(9) 0.5898(6) 0.106(12) Uani 0.5 1 d G U P A 2
H5'A H 0.790064 0.859964 0.615800 0.127 Uiso 0.5 1 calc R U P A 2
C4' C 0.7171(12) 0.8697(7) 0.5398(7) 0.059(6) Uani 0.5 1 d G U P A 2
C3' C 0.6774(12) 0.9205(10) 0.5008(6) 0.135(11) Uani 0.5 1 d DG U P A 2
C2' C 0.6842(14) 0.9956(9) 0.5119(7) 0.172(13) Uani 0.5 1 d G U P A 2
H2'A H 0.657661 1.029591 0.485857 0.207 Uiso 0.5 1 calc R U P A 2
C1' C 0.7307(15) 1.0199(7) 0.5619(8) 0.189(16) Uani 0.5 1 d G U P A 2
H1'A H 0.735194 1.070144 0.569313 0.226 Uiso 0.5 1 calc R U P A 2
O1' O 0.644(2) 0.9036(9) 0.4513(6) 0.258(16) Uani 0.5 1 d D U P A 2
H1'B H 0.645007 0.858674 0.447703 0.387 Uiso 0.5 1 calc R U P A 2

loop_
_atom_site_aniso_label
_atom_site_aniso_U_11
_atom_site_aniso_U_22
_atom_site_aniso_U_33
_atom_site_aniso_U_23
_atom_site_aniso_U_13
_atom_site_aniso_U_12
Eu1 0.02545(16) 0.02553(17) 0.03121(16) -0.00033(13) 0.00438(12) -0.00290(13)
Eu2 0.02538(16) 0.02727(17) 0.03429(17) 0.00353(14) 0.00310(13) -0.00132(13)
Eu3 0.02830(17) 0.02924(18) 0.03086(16) -0.00308(14) 0.00328(12) -0.00451(14)
O4 0.027(2) 0.030(2) 0.047(2) -0.008(2) -0.003(2) -0.0004(19)
O5 0.027(2) 0.030(2) 0.041(2) -0.0023(19) 0.0033(19) -0.0011(18)
O6 0.033(2) 0.038(3) 0.030(2) 0.0039(18) 0.0060(18) -0.0023(19)
O7 0.034(2) 0.027(2) 0.036(2) -0.0013(18) 0.0104(19) -0.0012(19)
O8 0.041(2) 0.021(2) 0.037(2) -0.0058(18) 0.0075(19) -0.0067(18)
O9 0.027(2) 0.036(3) 0.037(2) -0.0014(19) 0.0062(18) -0.0019(18)
O16 0.029(2) 0.053(3) 0.036(2) 0.006(2) 0.0058(19) 0.007(2)
O2 0.025(2) 0.042(3) 0.045(2) 0.006(2) -0.0014(19) -0.0025(19)
O3 0.044(3) 0.027(2) 0.048(3) 0.002(2) 0.019(2) -0.005(2)
O10 0.033(2) 0.039(3) 0.059(3) 0.009(2) -0.005(2) 0.000(2)
O21 0.037(3) 0.049(3) 0.040(2) 0.005(2) 0.008(2) -0.010(2)
O20 0.072(3) 0.029(3) 0.043(3) 0.001(2) 0.011(2) 0.002(2)
O19 0.040(3) 0.050(3) 0.037(2) -0.002(2) 0.007(2) -0.010(2)
O18 0.030(2) 0.037(3) 0.055(3) 0.009(2) 0.000(2) -0.002(2)
O17 0.050(3) 0.041(3) 0.040(3) -0.009(2) 0.001(2) -0.003(2)
N1 0.029(3) 0.041(3) 0.034(3) 0.004(2) 0.007(2) -0.004(2)
N2 0.037(3) 0.024(3) 0.047(3) 0.005(2) 0.008(3) 0.005(2)
N3 0.030(3) 0.031(3) 0.058(3) 0.006(3) -0.003(3) 0.000(2)
N4 0.058(4) 0.026(3) 0.045(3) -0.012(3) 0.017(3) -0.011(3)
N9 0.023(3) 0.034(3) 0.041(3) 0.001(2) 0.004(2) -0.004(2)
N5 0.039(3) 0.046(3) 0.034(3) -0.015(3) 0.010(2) -0.013(3)
C57 0.027(3) 0.026(3) 0.040(3) 0.000(3) 0.005(3) -0.003(3)
C56 0.034(4) 0.028(4) 0.041(4) 0.002(3) 0.007(3) 0.000(3)
O15 0.042(3) 0.103(4) 0.049(3) 0.006(3) 0.012(2) -0.014(3)
C55 0.030(4) 0.028(3) 0.035(3) 0.005(3) 0.004(3) -0.006(3)
C54 0.039(4) 0.034(4) 0.037(3) -0.008(3) 0.013(3) -0.009(3)
C53 0.032(3) 0.024(4) 0.029(3) -0.008(3) 0.000(3) -0.005(3)
N7 0.032(3) 0.039(3) 0.052(3) -0.008(3) 0.011(3) -0.008(2)
C52 0.035(4) 0.027(3) 0.037(3) 0.009(3) 0.006(3) -0.001(3)
N6 0.041(3) 0.036(3) 0.048(3) 0.006(3) 0.002(3) -0.001(3)
O14 0.063(3) 0.102(5) 0.068(3) 0.026(3) 0.018(3) -0.024(3)
C51 0.028(3) 0.036(4) 0.040(4) -0.001(3) 0.009(3) -0.009(3)
O13 0.062(3) 0.054(3) 0.067(3) -0.025(3) 0.011(3) -0.026(3)
N8 0.075(4) 0.058(4) 0.038(3) -0.003(3) 0.005(3) -0.029(4)
C50 0.029(4) 0.049(5) 0.041(4) 0.002(3) -0.002(3) -0.002(3)
C49 0.066(5) 0.025(4) 0.059(5) -0.001(4) 0.022(4) -0.004(3)
O12 0.066(4) 0.059(4) 0.137(5) -0.013(4) -0.009(4) 0.005(3)
C48 0.045(4) 0.032(4) 0.032(3) 0.005(3) 0.010(3) 0.000(3)
C47 0.047(4) 0.035(4) 0.074(5) 0.010(4) 0.026(4) 0.005(3)
C46 0.049(4) 0.035(4) 0.057(4) 0.011(3) 0.002(4) 0.012(3)
C45 0.061(5) 0.052(5) 0.066(5) -0.030(4) 0.031(4) -0.024(4)
C44 0.049(4) 0.040(4) 0.042(4) 0.011(3) 0.009(3) 0.001(3)
C43 0.032(4) 0.049(5) 0.072(5) -0.018(4) 0.015(3) -0.010(3)
C42 0.037(4) 0.039(4) 0.059(4) 0.001(3) 0.009(3) -0.005(3)
C41 0.040(4) 0.044(4) 0.060(5) 0.021(4) 0.016(4) -0.002(3)
C40 0.057(5) 0.036(4) 0.045(4) 0.005(3) 0.004(3) -0.003(3)
C39 0.055(4) 0.051(5) 0.047(4) 0.000(3) 0.015(4) 0.015(4)
C38 0.059(5) 0.047(5) 0.074(5) 0.012(4) 0.001(4) -0.006(4)
C37 0.038(4) 0.040(4) 0.057(4) 0.001(3) 0.005(3) -0.003(3)
C36 0.048(4) 0.050(5) 0.051(4) -0.017(4) 0.016(4) -0.005(4)
C35 0.087(6) 0.040(5) 0.073(5) 0.020(4) -0.001(5) 0.011(5)
C34 0.049(5) 0.051(5) 0.065(5) 0.023(4) -0.005(4) 0.008(4)
C33 0.033(4) 0.067(5) 0.059(5) -0.014(4) 0.008(3) -0.005(4)
C32 0.108(7) 0.060(5) 0.037(4) -0.002(4) 0.016(5) -0.005(5)
C31 0.031(4) 0.040(4) 0.058(4) 0.007(3) 0.014(3) -0.003(3)
C30 0.049(5) 0.059(5) 0.103(7) 0.009(5) 0.014(5) -0.020(4)
C29 0.048(5) 0.054(5) 0.060(5) -0.002(4) -0.008(4) -0.005(4)
O11 0.079(4) 0.086(5) 0.184(7) 0.071(5) -0.063(5) -0.011(4)
C28 0.042(4) 0.059(5) 0.067(5) 0.005(4) 0.025(4) 0.007(4)
C27 0.075(5) 0.055(5) 0.049(4) 0.003(4) 0.030(4) 0.000(4)
C26 0.029(4) 0.064(5) 0.086(5) -0.004(4) 0.006(4) -0.003(4)
C25 0.056(5) 0.057(5) 0.044(4) 0.004(3) 0.006(4) -0.004(4)
C24 0.074(5) 0.071(6) 0.042(4) -0.011(4) 0.005(4) -0.027(4)
C23 0.072(6) 0.081(6) 0.042(4) -0.009(4) 0.005(4) -0.010(5)
C22 0.056(5) 0.060(5) 0.085(6) -0.019(4) 0.031(4) 0.000(4)
C21 0.075(6) 0.058(5) 0.072(5) -0.040(4) 0.039(5) -0.023(4)
C20 0.055(5) 0.051(5) 0.089(6) 0.009(4) 0.037(4) 0.025(4)
C19 0.056(5) 0.049(5) 0.087(6) -0.003(4) 0.021(5) 0.024(4)
C18 0.070(6) 0.073(6) 0.065(5) -0.014(4) 0.023(5) 0.020(5)
C17 0.081(6) 0.035(5) 0.102(7) 0.016(5) 0.006(5) -0.014(4)
C16 0.047(5) 0.067(6) 0.109(7) -0.025(5) 0.005(5) -0.030(4)
C15 0.045(5) 0.092(7) 0.075(6) 0.001(5) -0.005(4) 0.025(5)
C14 0.040(5) 0.088(7) 0.082(6) -0.036(5) 0.003(4) -0.015(4)
C13 0.105(7) 0.029(4) 0.090(6) 0.014(4) 0.010(6) -0.014(5)
C12 0.182(11) 0.097(8) 0.047(5) 0.005(5) 0.001(6) -0.087(8)
C11 0.212(13) 0.108(9) 0.049(5) -0.009(5) 0.006(7) -0.089(9)
C10 0.050(5) 0.072(7) 0.119(8) -0.004(6) -0.004(5) -0.018(5)
C9 0.043(5) 0.097(8) 0.105(7) -0.009(6) -0.015(5) -0.009(5)
C8 0.34(2) 0.150(12) 0.045(6) 0.013(7) -0.018(9) -0.131(13)
C7 0.38(2) 0.137(11) 0.040(6) 0.018(6) -0.025(9) -0.147(14)
O1 0.146(16) 0.065(10) 0.136(14) -0.071(11) 0.066(12) -0.056(11)
C6 0.19(2) 0.068(15) 0.131(19) 0.046(14) 0.036(18) 0.046(16)
C5 0.17(2) 0.070(15) 0.073(14) 0.009(12) 0.017(15) 0.043(16)
C4 0.061(13) 0.013(8) 0.060(10) 0.007(8) 0.034(9) 0.008(8)
C3 0.114(19) 0.015(9) 0.115(19) -0.018(11) 0.080(16) -0.002(11)
C2 0.096(9) 0.075(10) 0.085(9) -0.010(7) 0.034(7) -0.005(7)
C1 0.19(3) 0.051(13) 0.14(2) -0.012(14) 0.090(19) -0.020(15)
C6' 0.20(3) 0.053(14) 0.119(18) -0.029(13) 0.056(19) -0.045(16)
C5' 0.14(3) 0.05(2) 0.13(2) -0.01(2) 0.06(2) -0.01(2)
C4' 0.072(15) 0.032(10) 0.082(13) 0.003(10) 0.034(12) 0.018(10)
C3' 0.22(3) 0.028(11) 0.122(19) -0.006(12) -0.03(2) 0.023(16)
C2' 0.183(14) 0.161(14) 0.167(14) 0.007(8) 0.030(8) -0.001(8)
C1' 0.35(4) 0.049(15) 0.18(3) 0.037(17) 0.09(3) 0.04(2)
O1' 0.51(4) 0.075(12) 0.100(12) 0.030(10) -0.109(19) -0.007(18)

loop_
_atom_type_symbol
_atom_type_description
_atom_type_scat_dispersion_real
_atom_type_scat_dispersion_imag
_atom_type_scat_source
C C 0.0033 0.0016 'International Tables Vol C Tables 4.2.6.8 and 6.1.1.4'
N N 0.0061 0.0033 'International Tables Vol C Tables 4.2.6.8 and 6.1.1.4'
O O 0.0106 0.0060 'International Tables Vol C Tables 4.2.6.8 and 6.1.1.4'
H H 0.0000 0.0000 'International Tables Vol C Tables 4.2.6.8 and 6.1.1.4'
Eu Eu -0.1578 3.6682 'International Tables Vol C Tables 4.2.6.8 and 6.1.1.4'

loop_
_geom_angle_atom_site_label_1
_geom_angle_atom_site_label_2
_geom_angle_atom_site_label_3
_geom_angle
_geom_angle_site_symmetry_1
_geom_angle_site_symmetry_3
_geom_angle_publ_flag
O8 Eu1 O21 129.72(14) . . ?
O8 Eu1 O20 66.10(13) . . ?
O21 Eu1 O20 81.39(15) . . ?
O8 Eu1 O4 134.97(13) . . ?
O21 Eu1 O4 92.25(14) . . ?
O20 Eu1 O4 148.49(14) . . ?
O8 Eu1 O6 131.35(13) . . ?
O21 Eu1 O6 74.26(13) . . ?
O20 Eu1 O6 80.37(14) . . ?
O4 Eu1 O6 68.23(13) . . ?
O8 Eu1 O7 63.38(12) . 3_666 ?
O21 Eu1 O7 142.59(13) . 3_666 ?
O20 Eu1 O7 128.14(13) . 3_666 ?
O4 Eu1 O7 73.22(13) . 3_666 ?
O6 Eu1 O7 127.09(12) . 3_666 ?
O8 Eu1 O9 76.32(13) . 3_666 ?
O21 Eu1 O9 133.73(13) . 3_666 ?
O20 Eu1 O9 77.13(14) . 3_666 ?
O4 Eu1 O9 85.65(12) . 3_666 ?
O6 Eu1 O9 62.09(12) . 3_666 ?
O7 Eu1 O9 80.50(12) 3_666 3_666 ?
O8 Eu1 N9 103.28(14) . 3_666 ?
O21 Eu1 N9 79.25(15) . 3_666 ?
O20 Eu1 N9 142.08(15) . 3_666 ?
O4 Eu1 N9 64.78(13) . 3_666 ?
O6 Eu1 N9 124.23(14) . 3_666 ?
O7 Eu1 N9 63.35(13) 3_666 3_666 ?
O9 Eu1 N9 138.02(13) 3_666 3_666 ?
O8 Eu1 N7 69.96(14) . . ?
O21 Eu1 N7 63.50(15) . . ?
O20 Eu1 N7 71.03(15) . . ?
O4 Eu1 N7 133.00(14) . . ?
O6 Eu1 N7 131.44(15) . . ?
O7 Eu1 N7 101.33(14) 3_666 . ?
O9 Eu1 N7 140.59(14) 3_666 . ?
N9 Eu1 N7 71.18(15) 3_666 . ?
O8 Eu1 C49 45.72(15) . . ?
O21 Eu1 C49 95.57(16) . . ?
O20 Eu1 C49 20.62(15) . . ?
O4 Eu1 C49 162.21(16) . . ?
O6 Eu1 C49 98.58(16) . . ?
O7 Eu1 C49 108.69(15) 3_666 . ?
O9 Eu1 C49 77.39(15) 3_666 . ?
N9 Eu1 C49 132.45(17) 3_666 . ?
N7 Eu1 C49 64.62(17) . . ?
O8 Eu1 Eu2 109.34(9) . . ?
O21 Eu1 Eu2 105.55(10) . . ?
O20 Eu1 Eu2 86.48(11) . . ?
O4 Eu1 Eu2 65.42(9) . . ?
O6 Eu1 Eu2 31.33(9) . . ?
O7 Eu1 Eu2 99.39(8) 3_666 . ?
O9 Eu1 Eu2 33.38(8) 3_666 . ?
N9 Eu1 Eu2 130.11(10) 3_666 . ?
N7 Eu1 Eu2 155.88(11) . . ?
C49 Eu1 Eu2 97.03(13) . . ?
O8 Eu1 Eu3 31.33(9) . 3_666 ?
O21 Eu1 Eu3 154.27(10) . 3_666 ?
O20 Eu1 Eu3 94.44(10) . 3_666 ?
O4 Eu1 Eu3 103.65(10) . 3_666 ?
O6 Eu1 Eu3 130.35(9) . 3_666 ?
O7 Eu1 Eu3 33.70(9) 3_666 3_666 ?
O9 Eu1 Eu3 68.58(8) 3_666 3_666 ?
N9 Eu1 Eu3 89.27(10) 3_666 3_666 ?
N7 Eu1 Eu3 91.06(11) . 3_666 ?
C49 Eu1 Eu3 75.27(13) . 3_666 ?
Eu2 Eu1 Eu3 99.482(9) . 3_666 ?
O10 Eu2 O19 82.36(15) . . ?
O10 Eu2 O6 130.54(14) . . ?
O19 Eu2 O6 65.97(13) . . ?
O10 Eu2 O2 72.44(14) . . ?
O19 Eu2 O2 79.29(14) . . ?
O6 Eu2 O2 131.58(13) . . ?
O10 Eu2 O3 93.15(14) . . ?
O19 Eu2 O3 146.38(14) . . ?
O6 Eu2 O3 134.04(13) . . ?
O2 Eu2 O3 67.68(13) . . ?
O10 Eu2 O9 140.68(14) . 3_666 ?
O19 Eu2 O9 128.82(13) . 3_666 ?
O6 Eu2 O9 63.91(12) . 3_666 ?
O2 Eu2 O9 129.79(13) . 3_666 ?
O3 Eu2 O9 73.10(13) . 3_666 ?
O10 Eu2 O5 132.57(13) . . ?
O19 Eu2 O5 76.73(13) . . ?
O6 Eu2 O5 77.28(12) . . ?
O2 Eu2 O5 62.16(12) . . ?
O3 Eu2 O5 82.33(13) . . ?
O9 Eu2 O5 83.00(12) 3_666 . ?
O10 Eu2 N6 63.85(15) . . ?
O19 Eu2 N6 74.91(15) . . ?
O6 Eu2 N6 71.53(15) . . ?
O2 Eu2 N6 131.35(14) . . ?
O3 Eu2 N6 132.48(15) . . ?
O9 Eu2 N6 98.25(14) 3_666 . ?
O5 Eu2 N6 144.24(15) . . ?
O10 Eu2 N2 77.64(15) . 3_666 ?
O19 Eu2 N2 144.86(14) . 3_666 ?
O6 Eu2 N2 106.97(14) . 3_666 ?
O2 Eu2 N2 120.54(14) . 3_666 ?
O3 Eu2 N2 64.04(14) . 3_666 ?
O9 Eu2 N2 63.16(14) 3_666 3_666 ?
O5 Eu2 N2 137.25(13) . 3_666 ?
N6 Eu2 N2 70.39(15) . 3_666 ?
O10 Eu2 C52 97.78(15) . . ?
O19 Eu2 C52 19.95(14) . . ?
O6 Eu2 C52 46.02(14) . . ?
O2 Eu2 C52 95.96(14) . . ?
O3 Eu2 C52 156.56(14) . . ?
O9 Eu2 C52 109.29(14) 3_666 . ?
O5 Eu2 C52 74.99(13) . . ?
N6 Eu2 C52 70.89(15) . . ?
N2 Eu2 C52 138.66(15) 3_666 . ?
O10 Eu2 Eu1 156.19(10) . . ?
O19 Eu2 Eu1 94.26(10) . . ?
O6 Eu2 Eu1 31.95(9) . . ?
O2 Eu2 Eu1 130.28(9) . . ?
O3 Eu2 Eu1 102.14(9) . . ?
O9 Eu2 Eu1 34.67(9) 3_666 . ?
O5 Eu2 Eu1 68.35(8) . . ?
N6 Eu2 Eu1 92.47(11) . . ?
N2 Eu2 Eu1 92.66(10) 3_666 . ?
C52 Eu2 Eu1 75.09(11) . . ?
O10 Eu2 Eu3 103.13(10) . . ?
O19 Eu2 Eu3 84.62(10) . . ?
O6 Eu2 Eu3 110.15(9) . . ?
O2 Eu2 Eu3 30.72(9) . . ?
O3 Eu2 Eu3 63.88(9) . . ?
O9 Eu2 Eu3 103.15(9) 3_666 . ?
O5 Eu2 Eu3 33.55(8) . . ?
N6 Eu2 Eu3 156.78(11) . . ?
N2 Eu2 Eu3 127.87(10) 3_666 . ?
C52 Eu2 Eu3 93.36(11) . . ?
Eu1 Eu2 Eu3 99.981(8) . . ?
O18 Eu3 O17 78.83(15) . . ?
O18 Eu3 O2 66.47(13) . . ?
O17 Eu3 O2 129.89(14) . . ?
O18 Eu3 O16 145.74(14) . . ?
O17 Eu3 O16 92.04(14) . . ?
O2 Eu3 O16 136.50(13) . . ?
O18 Eu3 O8 78.36(13) . 3_666 ?
O17 Eu3 O8 70.51(13) . 3_666 ?
O2 Eu3 O8 130.80(13) . 3_666 ?
O16 Eu3 O8 67.50(13) . 3_666 ?
O18 Eu3 O5 129.39(13) . . ?
O17 Eu3 O5 144.36(14) . . ?
O2 Eu3 O5 63.98(12) . . ?
O16 Eu3 O5 74.98(13) . . ?
O8 Eu3 O5 129.67(12) 3_666 . ?
O18 Eu3 O7 78.81(13) . . ?
O17 Eu3 O7 130.10(13) . . ?
O2 Eu3 O7 78.18(13) . . ?
O16 Eu3 O7 82.46(12) . . ?
O8 Eu3 O7 61.58(12) 3_666 . ?
O5 Eu3 O7 81.77(12) . . ?
O18 Eu3 N8 73.10(17) . . ?
O17 Eu3 N8 63.43(17) . . ?
O2 Eu3 N8 72.32(17) . . ?
O16 Eu3 N8 131.82(17) . . ?
O8 Eu3 N8 129.24(15) 3_666 . ?
O5 Eu3 N8 100.68(15) . . ?
O7 Eu3 N8 145.37(17) . . ?
O18 Eu3 N5 143.09(15) . . ?
O17 Eu3 N5 81.16(15) . . ?
O2 Eu3 N5 105.53(15) . . ?
O16 Eu3 N5 65.16(14) . . ?
O8 Eu3 N5 122.94(14) 3_666 . ?
O5 Eu3 N5 63.23(14) . . ?
O7 Eu3 N5 136.72(13) . . ?
N8 Eu3 N5 70.25(18) . . ?
O18 Eu3 C50 20.28(15) . . ?
O17 Eu3 C50 95.03(16) . . ?
O2 Eu3 C50 46.19(15) . . ?
O16 Eu3 C50 157.82(14) . . ?
O8 Eu3 C50 95.18(15) 3_666 . ?
O5 Eu3 C50 109.53(15) . . ?
O7 Eu3 C50 76.90(14) . . ?
N8 Eu3 C50 69.69(18) . . ?
N5 Eu3 C50 136.75(16) . . ?
O18 Eu3 Eu2 94.66(10) . . ?
O17 Eu3 Eu2 156.53(10) . . ?
O2 Eu3 Eu2 31.41(9) . . ?
O16 Eu3 Eu2 105.14(10) . . ?
O8 Eu3 Eu2 130.71(8) 3_666 . ?
O5 Eu3 Eu2 34.76(9) . . ?
O7 Eu3 Eu2 69.17(9) . . ?
N8 Eu3 Eu2 93.10(13) . . ?
N5 Eu3 Eu2 91.53(11) . . ?
C50 Eu3 Eu2 75.07(12) . . ?
O18 Eu3 Eu1 84.10(10) . 3_666 ?
O17 Eu3 Eu1 100.40(10) . 3_666 ?
O2 Eu3 Eu1 110.24(10) . 3_666 ?
O16 Eu3 Eu1 64.97(9) . 3_666 ?
O8 Eu3 Eu1 29.89(8) 3_666 3_666 ?
O5 Eu3 Eu1 103.54(9) . 3_666 ?
O7 Eu3 Eu1 33.28(9) . 3_666 ?
N8 Eu3 Eu1 153.94(13) . 3_666 ?
N5 Eu3 Eu1 130.13(11) . 3_666 ?
C50 Eu3 Eu1 93.04(11) . 3_666 ?
Eu2 Eu3 Eu1 101.327(9) . 3_666 ?
C55 O4 Eu1 142.9(4) . . ?
C55 O5 Eu3 119.7(3) . . ?
C55 O5 Eu2 127.7(3) . . ?
Eu3 O5 Eu2 111.69(14) . . ?
N1 O6 Eu2 115.5(3) . . ?
N1 O6 Eu1 120.8(3) . . ?
Eu2 O6 Eu1 116.72(14) . . ?
C53 O7 Eu1 119.8(3) . 3_666 ?
C53 O7 Eu3 124.8(3) . . ?
Eu1 O7 Eu3 113.01(15) 3_666 . ?
N4 O8 Eu1 116.9(3) . . ?
N4 O8 Eu3 120.8(3) . 3_666 ?
Eu1 O8 Eu3 118.77(15) . 3_666 ?
C51 O9 Eu2 120.0(3) . 3_666 ?
C51 O9 Eu1 127.9(3) . 3_666 ?
Eu2 O9 Eu1 111.95(15) 3_666 3_666 ?
C51 O16 Eu3 143.9(4) . . ?
N3 O2 Eu3 115.6(3) . . ?
N3 O2 Eu2 120.2(3) . . ?
Eu3 O2 Eu2 117.87(15) . . ?
C53 O3 Eu2 143.6(4) . . ?
C34 O10 Eu2 127.9(4) . . ?
C41 O21 Eu1 127.4(4) . . ?
C49 O20 Eu1 116.7(4) . . ?
C52 O19 Eu2 120.2(4) . . ?
C50 O18 Eu3 119.2(4) . . ?
C36 O17 Eu3 126.5(4) . . ?
C52 N1 O6 118.7(5) . . ?
C46 N2 C56 117.1(5) . . ?
C46 N2 Eu2 127.8(4) . 3_666 ?
C56 N2 Eu2 112.4(4) . 3_666 ?
C50 N3 O2 118.6(5) . . ?
C49 N4 O8 118.6(5) . . ?
C31 N9 C57 117.1(5) . . ?
C31 N9 Eu1 126.3(4) . 3_666 ?
C57 N9 Eu1 114.6(4) . 3_666 ?
C54 N5 C45 117.9(6) . . ?
C54 N5 Eu3 112.9(4) . . ?
C45 N5 Eu3 126.4(4) . . ?
N9 C57 C47 123.1(6) . . ?
N9 C57 C53 115.7(5) . . ?
C47 C57 C53 121.1(5) . . ?
N2 C56 C39 122.5(6) . . ?
N2 C56 C51 116.2(5) . . ?
C39 C56 C51 121.1(6) . . ?
O4 C55 O5 125.3(5) . . ?
O4 C55 C54 117.2(5) . . ?
O5 C55 C54 117.5(5) . . ?
N5 C54 C43 122.5(6) . . ?
N5 C54 C55 116.4(5) . . ?
C43 C54 C55 121.1(5) . . ?
O3 C53 O7 125.1(5) . . ?
O3 C53 C57 117.2(5) . . ?
O7 C53 C57 117.7(5) . . ?
C42 N7 C33 118.0(6) . . ?
C42 N7 Eu1 113.1(4) . . ?
C33 N7 Eu1 126.7(4) . . ?
O19 C52 N1 119.6(5) . . ?
O19 C52 C48 119.5(5) . . ?
N1 C52 C48 120.9(5) . . ?
O19 C52 Eu2 39.8(3) . . ?
N1 C52 Eu2 79.8(3) . . ?
C48 C52 Eu2 159.3(4) . . ?
C38 N6 C40 117.0(6) . . ?
C38 N6 Eu2 127.0(4) . . ?
C40 N6 Eu2 115.8(4) . . ?
O16 C51 O9 125.8(6) . . ?
O16 C51 C56 116.7(5) . . ?
O9 C51 C56 117.5(5) . . ?
C12 N8 C24 117.9(6) . . ?
C12 N8 Eu3 127.0(5) . . ?
C24 N8 Eu3 115.1(5) . . ?
O18 C50 N3 120.1(5) . . ?
O18 C50 C37 119.4(6) . . ?
N3 C50 C37 120.3(6) . . ?
O18 C50 Eu3 40.5(3) . . ?
N3 C50 Eu3 79.6(3) . . ?
C37 C50 Eu3 159.4(5) . . ?
O20 C49 N4 120.9(6) . . ?
O20 C49 C4' 126.4(9) . . ?
N4 C49 C4' 111.1(9) . . ?
O20 C49 C4 118.6(8) . . ?
N4 C49 C4 119.0(8) . . ?
O20 C49 Eu1 42.7(3) . . ?
N4 C49 Eu1 78.6(4) . . ?
C4' C49 Eu1 158.8(8) . . ?
C4 C49 Eu1 160.8(7) . . ?
C25 C48 C44 118.1(6) . . ?
C25 C48 C52 116.7(6) . . ?
C44 C48 C52 125.1(6) . . ?
C20 C47 C57 118.6(6) . . ?
N2 C46 C19 123.4(6) . . ?
N5 C45 C21 122.7(6) . . ?
O15 C44 C27 121.5(6) . . ?
O15 C44 C48 118.5(6) . . ?
C27 C44 C48 120.0(6) . . ?
C54 C43 C22 118.2(6) . . ?
N7 C42 C30 122.0(7) . . ?
N7 C42 C41 115.8(6) . . ?
C30 C42 C41 122.2(7) . . ?
O14 C41 O21 124.8(7) . . ?
O14 C41 C42 117.7(6) . . ?
O21 C41 C42 117.3(6) . . ?
N6 C40 C35 122.7(7) . . ?
N6 C40 C34 116.0(6) . . ?
C35 C40 C34 121.3(7) . . ?
C18 C39 C56 119.7(7) . . ?
N6 C38 C17 123.8(7) . . ?
C26 C37 C29 118.6(6) . . ?
C26 C37 C50 116.2(6) . . ?
C29 C37 C50 125.2(6) . . ?
O13 C36 O17 126.9(7) . . ?
O13 C36 C24 118.0(6) . . ?
O17 C36 C24 115.0(6) . . ?
C13 C35 C40 118.3(8) . . ?
O11 C34 O10 124.8(7) . . ?
O11 C34 C40 119.5(7) . . ?
O10 C34 C40 115.8(6) . . ?
N7 C33 C14 123.3(7) . . ?
C27 C32 C23 121.6(7) . . ?
N9 C31 C28 123.0(6) . . ?
C16 C30 C42 118.3(8) . . ?
O12 C29 C37 118.8(6) . . ?
O12 C29 C15 120.8(7) . . ?
C37 C29 C15 120.3(7) . . ?
C20 C28 C31 118.7(6) . . ?
C32 C27 C44 119.9(7) . . ?
C10 C26 C37 121.4(8) . . ?
C23 C25 C48 121.3(7) . . ?
N8 C24 C11 122.5(7) . . ?
N8 C24 C36 116.1(6) . . ?
C11 C24 C36 121.1(7) . . ?
C32 C23 C25 119.1(7) . . ?
C21 C22 C43 119.5(7) . . ?
C22 C21 C45 119.3(7) . . ?
C28 C20 C47 119.4(7) . . ?
C46 C19 C18 118.3(7) . . ?
C39 C18 C19 119.0(7) . . ?
C13 C17 C38 118.5(8) . . ?
C14 C16 C30 120.0(7) . . ?
C9 C15 C29 118.9(8) . . ?
C16 C14 C33 118.2(8) . . ?
C17 C13 C35 119.6(7) . . ?
N8 C12 C7 123.4(9) . . ?
C24 C11 C8 117.8(9) . . ?
C26 C10 C9 119.6(8) . . ?
C15 C9 C10 121.3(8) . . ?
C7 C8 C11 118.1(9) . . ?
C12 C7 C8 120.0(10) . . ?
C5 C6 C1 120.0 . . ?
C6 C5 C4 120.0 . . ?
C3 C4 C5 120.0 . . ?
C3 C4 C49 119.0(10) . . ?
C5 C4 C49 121.0(10) . . ?
O1 C3 C4 118.4(14) . . ?
O1 C3 C2 121.6(14) . . ?
C4 C3 C2 120.0 . . ?
C1 C2 C3 120.0 . . ?
C2 C1 C6 120.0 . . ?
C5' C6' C1' 120.0 . . ?
C6' C5' C4' 120.0 . . ?
C3' C4' C5' 120.0 . . ?
C3' C4' C49 111.4(12) . . ?
C5' C4' C49 127.4(12) . . ?
O1' C3' C4' 124.1(15) . . ?
O1' C3' C2' 115.3(15) . . ?
C4' C3' C2' 120.0 . . ?
C3' C2' C1' 120.0 . . ?
C2' C1' C6' 120.0 . . ?

loop_
_geom_bond_atom_site_label_1
_geom_bond_atom_site_label_2
_geom_bond_distance
_geom_bond_site_symmetry_2
_geom_bond_publ_flag
Eu1 O8 2.354(4) . ?
Eu1 O21 2.366(4) . ?
Eu1 O20 2.434(4) . ?
Eu1 O4 2.443(4) . ?
Eu1 O6 2.443(4) . ?
Eu1 O7 2.468(4) 3_666 ?
Eu1 O9 2.529(4) 3_666 ?
Eu1 N9 2.647(5) 3_666 ?
Eu1 N7 2.687(5) . ?
Eu1 C49 3.207(7) . ?
Eu1 Eu2 4.1240(5) . ?
Eu1 Eu3 4.1388(5) 3_666 ?
Eu2 O10 2.356(4) . ?
Eu2 O19 2.368(4) . ?
Eu2 O6 2.401(4) . ?
Eu2 O2 2.434(4) . ?
Eu2 O3 2.437(4) . ?
Eu2 O9 2.446(4) 3_666 ?
Eu2 O5 2.534(4) . ?
Eu2 N6 2.631(5) . ?
Eu2 N2 2.704(5) 3_666 ?
Eu2 C52 3.194(6) . ?
Eu2 Eu3 4.1294(5) . ?
Eu3 O18 2.366(4) . ?
Eu3 O17 2.379(4) . ?
Eu3 O2 2.386(4) . ?
Eu3 O16 2.432(4) . ?
Eu3 O8 2.455(4) 3_666 ?
Eu3 O5 2.456(4) . ?
Eu3 O7 2.495(4) . ?
Eu3 N8 2.625(5) . ?
Eu3 N5 2.663(5) . ?
Eu3 C50 3.180(6) . ?
O4 C55 1.242(6) . ?
O5 C55 1.275(7) . ?
O6 N1 1.364(6) . ?
O7 C53 1.268(6) . ?
O8 N4 1.370(6) . ?
O9 C51 1.272(7) . ?
O16 C51 1.239(7) . ?
O2 N3 1.358(6) . ?
O3 C53 1.237(6) . ?
O10 C34 1.283(8) . ?
O21 C41 1.261(7) . ?
O20 C49 1.264(7) . ?
O19 C52 1.261(7) . ?
O18 C50 1.263(7) . ?
O17 C36 1.261(7) . ?
N1 C52 1.316(7) . ?
N2 C46 1.332(7) . ?
N2 C56 1.340(7) . ?
N3 C50 1.320(8) . ?
N4 C49 1.304(8) . ?
N9 C31 1.334(7) . ?
N9 C57 1.338(7) . ?
N5 C54 1.335(7) . ?
N5 C45 1.339(8) . ?
C57 C47 1.371(8) . ?
C57 C53 1.508(8) . ?
C56 C39 1.370(8) . ?
C56 C51 1.513(8) . ?
O15 C44 1.348(7) . ?
C55 C54 1.500(8) . ?
C54 C43 1.373(8) . ?
N7 C42 1.326(8) . ?
N7 C33 1.348(8) . ?
C52 C48 1.491(8) . ?
N6 C38 1.328(8) . ?
N6 C40 1.335(8) . ?
O14 C41 1.249(7) . ?
O13 C36 1.233(7) . ?
N8 C12 1.307(9) . ?
N8 C24 1.349(9) . ?
C50 C37 1.480(8) . ?
C49 C4' 1.504(14) . ?
C49 C4 1.518(12) . ?
O12 C29 1.351(8) . ?
C48 C25 1.392(9) . ?
C48 C44 1.393(9) . ?
C47 C20 1.371(9) . ?
C46 C19 1.374(9) . ?
C45 C21 1.374(10) . ?
C44 C27 1.390(9) . ?
C43 C22 1.396(9) . ?
C42 C30 1.395(9) . ?
C42 C41 1.501(9) . ?
C40 C35 1.387(9) . ?
C40 C34 1.498(9) . ?
C39 C18 1.353(9) . ?
C38 C17 1.382(10) . ?
C37 C26 1.388(9) . ?
C37 C29 1.389(9) . ?
C36 C24 1.502(10) . ?
C35 C13 1.382(11) . ?
C34 O11 1.220(8) . ?
C33 C14 1.366(10) . ?
C32 C27 1.359(10) . ?
C32 C23 1.363(11) . ?
C31 C28 1.383(9) . ?
C30 C16 1.378(11) . ?
C29 C15 1.402(10) . ?
C28 C20 1.358(10) . ?
C26 C10 1.365(10) . ?
C25 C23 1.378(9) . ?
C24 C11 1.375(10) . ?
C22 C21 1.340(10) . ?
C19 C18 1.375(10) . ?
C17 C13 1.346(11) . ?
C16 C14 1.365(11) . ?
C15 C9 1.372(11) . ?
C12 C7 1.350(12) . ?
C11 C8 1.398(13) . ?
C10 C9 1.374(12) . ?
C8 C7 1.365(14) . ?
O1 C3 1.312(18) . ?
C6 C5 1.3900 . ?
C6 C1 1.3900 . ?
C5 C4 1.3900 . ?
C4 C3 1.3900 . ?
C3 C2 1.3900 . ?
C2 C1 1.3900 . ?
C6' C5' 1.3900 . ?
C6' C1' 1.3900 . ?
C5' C4' 1.3900 . ?
C4' C3' 1.3900 . ?
C3' O1' 1.306(15) . ?
C3' C2' 1.3900 . ?
C2' C1' 1.3900 . ?
